data_7108440
loop_
_publ_author_name
'Gao-Chao Lv'
'Peng Wang'
'Qing Liu'
Jian
Fan
'Kai Chen'
'Wei-Yin Sun'

_publ_section_title
;
 Unprecedented crystal dynamics: reversible cascades of
 single-crystal-to-single-crystal transformations
;
_journal_name_full Chem.Commun.
_journal_page_first 10249
_journal_paper_doi 10.1039/c2cc35456j
_journal_volume 48
_journal_year 2012
_chemical_formula_sum 'C30 H43 Cu N13 O6 S3'
_chemical_formula_weight 841.49
_chemical_name_systematic
;
?
;
_space_group_IT_number 63
_symmetry_cell_setting orthorhombic
_symmetry_space_group_name_Hall '-C 2c 2'
_symmetry_space_group_name_H-M 'C m c m'
_atom_sites_solution_hydrogens geom
_atom_sites_solution_primary direct
_atom_sites_solution_secondary difmap
_audit_creation_method SHELXL-97
_cell_angle_alpha 90.00
_cell_angle_beta 90.00
_cell_angle_gamma 90.00
_cell_formula_units_Z 8
_cell_length_a 31.552(6)
_cell_length_b 37.319(7)
_cell_length_c 7.1146(14)
_cell_measurement_temperature 293(2)
_cell_volume 8377(3)
_computing_cell_refinement 'Bruker SMART'
_computing_data_collection 'Bruker SMART'
_computing_data_reduction 'Bruker SAINT'
_computing_molecular_graphics 'Bruker SHELXTL'
_computing_publication_material 'Bruker SHELXTL'
_computing_structure_refinement 'SHELXL-97 (Sheldrick, 1997)'
_computing_structure_solution 'SHELXS-97 (Sheldrick, 1990)'
_diffrn_ambient_temperature 293(2)
_diffrn_measured_fraction_theta_full 0.999
_diffrn_measured_fraction_theta_max 0.999
_diffrn_measurement_device_type 'CCD area detector'
_diffrn_measurement_method 'phi and omega scans'
_diffrn_radiation_monochromator graphite
_diffrn_radiation_source 'fine-focus sealed tube'
_diffrn_radiation_type MoK\a
_diffrn_radiation_wavelength 0.71073
_diffrn_reflns_av_R_equivalents 0.0521
_diffrn_reflns_av_sigmaI/netI 0.0672
_diffrn_reflns_limit_h_max 22
_diffrn_reflns_limit_h_min -37
_diffrn_reflns_limit_k_max 44
_diffrn_reflns_limit_k_min -36
_diffrn_reflns_limit_l_max 7
_diffrn_reflns_limit_l_min -8
_diffrn_reflns_number 16379
_diffrn_reflns_theta_full 25.04
_diffrn_reflns_theta_max 25.04
_diffrn_reflns_theta_min 0.85
_exptl_absorpt_coefficient_mu 0.726
_exptl_absorpt_correction_T_max 0.8685
_exptl_absorpt_correction_T_min 0.8117
_exptl_absorpt_correction_type multi-scan
_exptl_absorpt_process_details sadabs
_exptl_crystal_colour dark-green
_exptl_crystal_density_diffrn 1.334
_exptl_crystal_density_method 'not measured'
_exptl_crystal_description block
_exptl_crystal_F_000 3512
_exptl_crystal_size_max 0.30
_exptl_crystal_size_mid 0.30
_exptl_crystal_size_min 0.20
_platon_squeeze_details
;
This unit cell contains 16 methanol and 24 DMSO molecules which
have been treated
as a diffuse contribution to the overall scattering without specific
atom positions by squeeze/platon.
;
_refine_diff_density_max 1.315
_refine_diff_density_min -0.446
_refine_diff_density_rms 0.091
_refine_ls_extinction_method none
_refine_ls_goodness_of_fit_ref 0.947
_refine_ls_hydrogen_treatment constr
_refine_ls_matrix_type full
_refine_ls_number_parameters 203
_refine_ls_number_reflns 4127
_refine_ls_number_restraints 0
_refine_ls_restrained_S_all 0.947
_refine_ls_R_factor_all 0.0833
_refine_ls_R_factor_gt 0.0692
_refine_ls_shift/su_max 0.001
_refine_ls_shift/su_mean 0.000
_refine_ls_structure_factor_coef Fsqd
_refine_ls_weighting_details 'calc w=1/[\s^2^(Fo^2^)+(0.1697P)^2^+1.5779P] where P=(Fo^2^+2Fc^2^)/3'
_refine_ls_weighting_scheme calc
_refine_ls_wR_factor_gt 0.2084
_refine_ls_wR_factor_ref 0.2241
_reflns_number_gt 2932
_reflns_number_total 4127
_reflns_threshold_expression >2sigma(I)
_cod_data_source_file c2cc35456j.txt
_cod_data_source_block 3
_cod_original_cell_volume 8378(3)
_cod_original_sg_symbol_H-M 'Cmcm '
_cod_database_code 7108440

loop_
_symmetry_equiv_pos_as_xyz
'x, y, z'
'-x, -y, z+1/2'
'-x, y, -z+1/2'
'x, -y, -z'
'x+1/2, y+1/2, z'
'-x+1/2, -y+1/2, z+1/2'
'-x+1/2, y+1/2, -z+1/2'
'x+1/2, -y+1/2, -z'
'-x, -y, -z'
'x, y, -z-1/2'
'x, -y, z-1/2'
'-x, y, z'
'-x+1/2, -y+1/2, -z'
'x+1/2, y+1/2, -z-1/2'
'x+1/2, -y+1/2, z-1/2'
'-x+1/2, y+1/2, z'

loop_
_atom_site_label
_atom_site_type_symbol
_atom_site_fract_x
_atom_site_fract_y
_atom_site_fract_z
_atom_site_U_iso_or_equiv
_atom_site_adp_type
_atom_site_occupancy
_atom_site_symmetry_multiplicity
_atom_site_calc_flag
_atom_site_refinement_flags
Cu1 Cu 0.0000 0.256125(16) 0.00000(5) 0.0388(3) Uani 1 2 d S
C1 C 0.2634(4) 0.5334(2) 0.2500 0.117(3) Uani 1 2 d S
C2 C 0.2607(3) 0.49458(16) 0.2500 0.086(2) Uani 1 2 d S
C3 C 0.2227(3) 0.47699(19) 0.2500 0.098(2) Uani 1 2 d S
H3A H 0.1977 0.4903 0.2500 0.118 Uiso 1 2 calc SR
C4 C 0.2963(3) 0.47409(19) 0.2500 0.095(2) Uani 1 2 d S
H4A H 0.3226 0.4853 0.2500 0.114 Uiso 1 2 calc SR
C5 C 0.2203(2) 0.44001(16) 0.2500 0.0811(18) Uani 1 2 d S
H5A H 0.1940 0.4288 0.2500 0.097 Uiso 1 2 calc SR
C6 C 0.29453(19) 0.43690(16) 0.2500 0.0790(17) Uani 1 2 d S
H6A H 0.3196 0.4238 0.2500 0.095 Uiso 1 2 calc SR
C7 C 0.25750(16) 0.41946(15) 0.2500 0.0639(14) Uani 1 2 d S
C8 C 0.21520(14) 0.36411(14) 0.2500 0.0657(14) Uani 1 2 d S
C9 C 0.19655(15) 0.35447(17) 0.0931(8) 0.123(2) Uani 1 1 d .
H9A H 0.2079 0.3622 -0.0205 0.147 Uiso 1 1 calc R
C10 C 0.16007(14) 0.33293(16) 0.0906(7) 0.1159(19) Uani 1 1 d .
H10 H 0.1504 0.3232 -0.0218 0.139 Uiso 1 1 calc R
C11 C 0.13953(13) 0.32658(13) 0.2500 0.0551(11) Uani 1 2 d S
C12 C 0.09968(12) 0.30614(12) 0.2500 0.0455(10) Uani 1 2 d S
C13 C 0.29234(13) 0.36103(14) 0.2500 0.0640(14) Uani 1 2 d S
C14 C 0.30894(15) 0.34984(15) 0.0900(8) 0.1129(18) Uani 1 1 d .
H14 H 0.2966 0.3566 -0.0234 0.135 Uiso 1 1 calc R
C15 C 0.34519(14) 0.32770(15) 0.0898(7) 0.1081(17) Uani 1 1 d .
H15 H 0.3560 0.3194 -0.0237 0.130 Uiso 1 1 calc R
C16 C 0.40230(12) 0.29611(12) 0.2500 0.0472(10) Uani 1 2 d S
C17 C 0.36408(12) 0.31854(13) 0.2500 0.0562(12) Uani 1 2 d S
C18 C 0.0000 0.3387(2) -0.2500 0.130(4) Uani 1 4 d S
C19 C 0.0000 0.17488(19) 0.2500 0.146(5) Uani 1 4 d S
N1 N 0.2254(4) 0.5551(2) 0.2500 0.168(5) Uani 1 2 d S
N2 N 0.2452(6) 0.5856(5) 0.2500 0.177(7) Uani 1 2 d S
N3 N 0.2925(4) 0.5539(2) 0.2500 0.162(4) Uani 1 2 d S
N4 N 0.2795(6) 0.5878(5) 0.2500 0.213(10) Uani 1 2 d S
N5 N 0.25533(11) 0.38253(12) 0.2500 0.0711(14) Uani 1 2 d S
N6 N 0.04470(6) 0.27952(7) 0.1577(3) 0.0424(6) Uani 1 1 d .
N7 N 0.07898(7) 0.29608(7) 0.0954(3) 0.0497(7) Uani 1 1 d .
N8 N 0.45540(7) 0.26748(7) 0.1581(3) 0.0432(6) Uani 1 1 d .
N9 N 0.42228(7) 0.28532(7) 0.0949(4) 0.0499(7) Uani 1 1 d .
O1A O 0.0000 0.30008(11) -0.2500 0.0569(11) Uani 1 4 d S
O2A O 0.0000 0.21200(12) 0.2500 0.0631(12) Uani 1 4 d S

loop_
_atom_site_aniso_label
_atom_site_aniso_U_11
_atom_site_aniso_U_22
_atom_site_aniso_U_33
_atom_site_aniso_U_23
_atom_site_aniso_U_13
_atom_site_aniso_U_12
Cu1 0.0202(3) 0.0705(5) 0.0257(4) -0.00300(19) 0.000 0.000
C1 0.218(10) 0.076(5) 0.059(4) 0.000 0.000 -0.011(6)
C2 0.141(7) 0.051(3) 0.066(5) 0.000 0.000 -0.006(4)
C3 0.126(6) 0.072(4) 0.096(5) 0.000 0.000 0.015(4)
C4 0.121(6) 0.074(4) 0.090(5) 0.000 0.000 -0.028(4)
C5 0.073(4) 0.065(3) 0.106(5) 0.000 0.000 0.008(3)
C6 0.068(3) 0.064(3) 0.106(5) 0.000 0.000 -0.009(3)
C7 0.049(3) 0.067(3) 0.076(4) 0.000 0.000 -0.006(2)
C8 0.029(2) 0.068(3) 0.100(4) 0.000 0.000 -0.002(2)
C9 0.083(3) 0.201(6) 0.084(3) 0.003(4) 0.010(3) -0.083(4)
C10 0.076(3) 0.197(6) 0.075(3) -0.010(3) 0.011(2) -0.075(3)
C11 0.030(2) 0.075(3) 0.061(3) 0.000 0.000 -0.007(2)
C12 0.0257(19) 0.068(3) 0.043(2) 0.000 0.000 -0.0066(19)
C13 0.028(2) 0.063(3) 0.102(4) 0.000 0.000 0.000(2)
C14 0.087(3) 0.166(5) 0.086(3) 0.003(3) -0.016(3) 0.075(3)
C15 0.087(3) 0.170(5) 0.068(3) -0.002(3) -0.007(2) 0.077(3)
C16 0.031(2) 0.069(3) 0.042(2) 0.000 0.000 0.006(2)
C17 0.028(2) 0.079(3) 0.063(3) 0.000 0.000 0.010(2)
C18 0.120(8) 0.041(4) 0.228(13) 0.000 0.000 0.000
C19 0.171(11) 0.024(3) 0.242(15) 0.000 0.000 0.000
N1 0.339(16) 0.065(4) 0.099(5) 0.000 0.000 0.030(7)
N2 0.36(2) 0.085(8) 0.087(6) 0.000 0.000 -0.017(13)
N3 0.316(13) 0.079(5) 0.092(5) 0.000 0.000 -0.069(7)
N4 0.48(3) 0.073(6) 0.091(6) 0.000 0.000 -0.052(16)
N5 0.033(2) 0.062(3) 0.118(4) 0.000 0.000 -0.0011(18)
N6 0.0267(10) 0.0739(15) 0.0267(11) -0.0062(11) 0.0064(9) -0.0040(11)
N7 0.0292(12) 0.0777(17) 0.0422(15) 0.0032(12) 0.0069(10) -0.0100(12)
N8 0.0273(11) 0.0744(15) 0.0280(11) -0.0021(11) -0.0039(9) 0.0048(11)
N9 0.0287(12) 0.0748(17) 0.0463(15) -0.0019(13) -0.0055(11) 0.0118(12)
O1A 0.064(3) 0.051(2) 0.055(3) 0.000 0.000 0.000
O2A 0.074(3) 0.066(3) 0.050(3) 0.000 0.000 0.000

loop_
_atom_type_symbol
_atom_type_description
_atom_type_scat_dispersion_real
_atom_type_scat_dispersion_imag
_atom_type_scat_source
C C 0.0033 0.0016 'International Tables Vol C Tables 4.2.6.8 and 6.1.1.4'
H H 0.0000 0.0000 'International Tables Vol C Tables 4.2.6.8 and 6.1.1.4'
N N 0.0061 0.0033 'International Tables Vol C Tables 4.2.6.8 and 6.1.1.4'
O O 0.0106 0.0060 'International Tables Vol C Tables 4.2.6.8 and 6.1.1.4'
Cu Cu 0.3201 1.2651 'International Tables Vol C Tables 4.2.6.8 and 6.1.1.4'
S S 0.1246 0.1234 'International Tables Vol C Tables 4.2.6.8 and 6.1.1.4'

loop_
_geom_angle_atom_site_label_1
_geom_angle_atom_site_label_2
_geom_angle_atom_site_label_3
_geom_angle
_geom_angle_site_symmetry_1
_geom_angle_site_symmetry_3
N6 Cu1 N6 89.55(12) . 12
N6 Cu1 N8 179.75(10) . 8_455
N6 Cu1 N8 90.66(9) 12 8_455
N6 Cu1 N8 90.66(9) . 13
N6 Cu1 N8 179.75(10) 12 13
N8 Cu1 N8 89.13(12) 8_455 13
N6 Cu1 O1A 96.67(9) . .
N6 Cu1 O1A 96.67(9) 12 .
N8 Cu1 O1A 83.43(9) 8_455 .
N8 Cu1 O1A 83.43(9) 13 .
N6 Cu1 O2A 83.41(9) . .
N6 Cu1 O2A 83.41(9) 12 .
N8 Cu1 O2A 96.49(9) 8_455 .
N8 Cu1 O2A 96.49(9) 13 .
O1A Cu1 O2A 179.89(11) . .
N3 C1 N1 106.2(9) . .
N3 C1 C2 133.1(13) . .
N1 C1 C2 120.8(11) . .
C4 C2 C3 117.1(6) . .
C4 C2 C1 120.9(9) . .
C3 C2 C1 122.0(9) . .
C2 C3 C5 121.8(7) . .
C2 C3 H3A 119.1 . .
C5 C3 H3A 119.1 . .
C2 C4 C6 121.9(6) . .
C2 C4 H4A 119.0 . .
C6 C4 H4A 119.0 . .
C3 C5 C7 120.0(6) . .
C3 C5 H5A 120.0 . .
C7 C5 H5A 120.0 . .
C7 C6 C4 121.4(6) . .
C7 C6 H6A 119.3 . .
C4 C6 H6A 119.3 . .
C6 C7 N5 122.0(5) . .
C6 C7 C5 117.7(5) . .
N5 C7 C5 120.3(5) . .
C9 C8 C9 116.6(5) . 10_556
C9 C8 N5 121.7(3) . .
C9 C8 N5 121.7(3) 10_556 .
C8 C9 C10 122.4(5) . .
C8 C9 H9A 118.8 . .
C10 C9 H9A 118.8 . .
C11 C10 C9 119.4(5) . .
C11 C10 H10 120.3 . .
C9 C10 H10 120.3 . .
C10 C11 C10 117.3(5) 10_556 .
C10 C11 C12 120.7(2) 10_556 .
C10 C11 C12 120.7(2) . .
N7 C12 N7 111.2(3) . 10_556
N7 C12 C11 124.40(17) . .
N7 C12 C11 124.40(17) 10_556 .
C14 C13 C14 119.0(5) 10_556 .
C14 C13 N5 120.4(2) 10_556 .
C14 C13 N5 120.4(2) . .
C13 C14 C15 120.5(4) . .
C13 C14 H14 119.8 . .
C15 C14 H14 119.8 . .
C17 C15 C14 120.8(4) . .
C17 C15 H15 119.6 . .
C14 C15 H15 119.6 . .
N9 C16 N9 111.7(3) 10_556 .
N9 C16 C17 124.10(17) 10_556 .
N9 C16 C17 124.10(17) . .
C15 C17 C15 117.8(5) . 10_556
C15 C17 C16 121.0(2) . .
C15 C17 C16 121.0(2) 10_556 .
N2 N1 C1 95.4(13) . .
N4 N2 N1 123(3) . .
C1 N3 N4 111.7(16) . .
N2 N4 N3 104(2) . .
C7 N5 C13 121.7(4) . .
C7 N5 C8 121.3(4) . .
C13 N5 C8 117.0(4) . .
N6 N6 N7 109.57(14) 10_556 .
N6 N6 Cu1 124.07(6) 10_556 .
N7 N6 Cu1 126.33(17) . .
N6 N7 C12 104.8(2) . .
N8 N8 N9 109.94(14) 10_556 .
N8 N8 Cu1 124.12(6) 10_556 13
N9 N8 Cu1 125.94(18) . 13
N8 N9 C16 104.2(2) . .
C18 O1A Cu1 132.69(7) . 10
C18 O1A Cu1 132.69(7) . .
Cu1 O1A Cu1 94.63(15) 10 .
C19 O2A Cu1 132.80(8) . .
C19 O2A Cu1 132.80(8) . 10_556
Cu1 O2A Cu1 94.41(16) . 10_556

loop_
_geom_bond_atom_site_label_1
_geom_bond_atom_site_label_2
_geom_bond_distance
_geom_bond_site_symmetry_2
Cu1 N6 2.002(2) .
Cu1 N6 2.002(2) 12
Cu1 N8 2.006(2) 8_455
Cu1 N8 2.006(2) 13
Cu1 O1A 2.420(3) .
Cu1 O2A 2.424(3) .
C1 N3 1.196(14) .
C1 N1 1.445(16) .
C1 C2 1.453(10) .
C2 C4 1.359(10) .
C2 C3 1.367(11) .
C3 C5 1.382(9) .
C3 H3A 0.9300 .
C4 C6 1.389(9) .
C4 H4A 0.9300 .
C5 C7 1.403(7) .
C5 H5A 0.9300 .
C6 C7 1.338(7) .
C6 H6A 0.9300 .
C7 N5 1.380(8) .
C8 C9 1.312(5) .
C8 C9 1.312(5) 10_556
C8 N5 1.441(5) .
C9 C10 1.404(5) .
C9 H9A 0.9300 .
C10 C11 1.328(5) .
C10 H10 0.9300 .
C11 C10 1.328(5) 10_556
C11 C12 1.470(5) .
C12 N7 1.333(3) .
C12 N7 1.333(3) 10_556
C13 C14 1.321(5) 10_556
C13 C14 1.321(5) .
C13 N5 1.417(6) .
C14 C15 1.411(5) .
C14 H14 0.9300 .
C15 C17 1.331(5) .
C15 H15 0.9300 .
C16 N9 1.333(3) 10_556
C16 N9 1.333(3) .
C16 C17 1.468(5) .
C17 C15 1.331(5) 10_556
C18 O1A 1.441(9) .
C19 O2A 1.385(8) .
N1 N2 1.296(19) .
N2 N4 1.09(3) .
N3 N4 1.33(2) .
N6 N6 1.314(4) 10_556
N6 N7 1.322(3) .
N8 N8 1.308(4) 10_556
N8 N9 1.318(3) .
N8 Cu1 2.006(2) 13
O1A Cu1 2.420(3) 10
O2A Cu1 2.424(3) 10_556

loop_
_geom_torsion_atom_site_label_1
_geom_torsion_atom_site_label_2
_geom_torsion_atom_site_label_3
_geom_torsion_atom_site_label_4
_geom_torsion
_geom_torsion_site_symmetry_1
_geom_torsion_site_symmetry_4
N3 C1 C2 C4 0.0 . .
N1 C1 C2 C4 180.0 . .
N3 C1 C2 C3 180.0 . .
N1 C1 C2 C3 0.0 . .
C4 C2 C3 C5 0.0 . .
C1 C2 C3 C5 180.0 . .
C3 C2 C4 C6 0.0 . .
C1 C2 C4 C6 180.0 . .
C2 C3 C5 C7 0.0 . .
C2 C4 C6 C7 0.0 . .
C4 C6 C7 N5 180.0 . .
C4 C6 C7 C5 0.0 . .
C3 C5 C7 C6 0.0 . .
C3 C5 C7 N5 180.0 . .
C9 C8 C9 C10 -4.2(11) 10_556 .
N5 C8 C9 C10 172.4(5) . .
C8 C9 C10 C11 11.0(10) . .
C9 C10 C11 C10 -17.1(11) . 10_556
C9 C10 C11 C12 175.9(5) . .
C10 C11 C12 N7 -174.2(5) 10_556 .
C10 C11 C12 N7 -7.7(7) . .
C10 C11 C12 N7 7.7(7) 10_556 10_556
C10 C11 C12 N7 174.2(5) . 10_556
C14 C13 C14 C15 -3.2(11) 10_556 .
N5 C13 C14 C15 -178.4(5) . .
C13 C14 C15 C17 -2.0(9) . .
C14 C15 C17 C15 7.0(11) . 10_556
C14 C15 C17 C16 -178.8(5) . .
N9 C16 C17 C15 -178.5(5) 10_556 .
N9 C16 C17 C15 4.5(8) . .
N9 C16 C17 C15 -4.5(8) 10_556 10_556
N9 C16 C17 C15 178.5(5) . 10_556
N3 C1 N1 N2 0.0 . .
C2 C1 N1 N2 180.0 . .
C1 N1 N2 N4 0.0 . .
N1 C1 N3 N4 0.0 . .
C2 C1 N3 N4 180.0 . .
N1 N2 N4 N3 0.0 . .
C1 N3 N4 N2 0.0 . .
C6 C7 N5 C13 0.0 . .
C5 C7 N5 C13 180.0 . .
C6 C7 N5 C8 180.0 . .
C5 C7 N5 C8 0.0 . .
C14 C13 N5 C7 92.4(5) 10_556 .
C14 C13 N5 C7 -92.4(5) . .
C14 C13 N5 C8 -87.6(5) 10_556 .
C14 C13 N5 C8 87.6(5) . .
C9 C8 N5 C7 91.8(5) . .
C9 C8 N5 C7 -91.8(5) 10_556 .
C9 C8 N5 C13 -88.2(5) . .
C9 C8 N5 C13 88.2(5) 10_556 .
N6 Cu1 N6 N6 47.86(11) 12 10_556
N8 Cu1 N6 N6 -101(38) 8_455 10_556
N8 Cu1 N6 N6 -132.02(8) 13 10_556
O1A Cu1 N6 N6 144.52(7) . 10_556
O2A Cu1 N6 N6 -35.56(7) . 10_556
N6 Cu1 N6 N7 -134.49(19) 12 .
N8 Cu1 N6 N7 76(32) 8_455 .
N8 Cu1 N6 N7 45.6(2) 13 .
O1A Cu1 N6 N7 -37.8(2) . .
O2A Cu1 N6 N7 142.1(2) . .
N6 N6 N7 C12 -0.1(3) 10_556 .
Cu1 N6 N7 C12 -178.0(2) . .
N7 C12 N7 N6 0.1(5) 10_556 .
C11 C12 N7 N6 -178.2(4) . .
N8 N8 N9 C16 0.0(3) 10_556 .
Cu1 N8 N9 C16 -179.5(2) 13 .
N9 C16 N9 N8 -0.1(5) 10_556 .
C17 C16 N9 N8 177.3(4) . .
N6 Cu1 O1A C18 -45.17(6) . .
N6 Cu1 O1A C18 45.17(6) 12 .
N8 Cu1 O1A C18 135.06(6) 8_455 .
N8 Cu1 O1A C18 -135.06(6) 13 .
O2A Cu1 O1A C18 180(100) . .
N6 Cu1 O1A Cu1 134.83(6) . 10
N6 Cu1 O1A Cu1 -134.83(6) 12 10
N8 Cu1 O1A Cu1 -44.94(6) 8_455 10
N8 Cu1 O1A Cu1 44.94(6) 13 10
O2A Cu1 O1A Cu1 0(100) . 10
N6 Cu1 O2A C19 -134.84(6) . .
N6 Cu1 O2A C19 134.84(6) 12 .
N8 Cu1 O2A C19 44.93(6) 8_455 .
N8 Cu1 O2A C19 -44.93(6) 13 .
O1A Cu1 O2A C19 0(100) . .
N6 Cu1 O2A Cu1 45.16(6) . 10_556
N6 Cu1 O2A Cu1 -45.16(6) 12 10_556
N8 Cu1 O2A Cu1 -135.07(6) 8_455 10_556
N8 Cu1 O2A Cu1 135.07(6) 13 10_556
O1A Cu1 O2A Cu1 180(100) . 10_556

loop_
_platon_squeeze_void_nr
_platon_squeeze_void_average_x
_platon_squeeze_void_average_y
_platon_squeeze_void_average_z
_platon_squeeze_void_volume
_platon_squeeze_void_count_electrons
1 0.000 0.000 -0.015 877 192
2 0.000 0.500 0.188 912 206
3 0.250 0.250 0.213 257 90
4 0.250 0.750 0.210 257 90
5 0.500 0.000 0.004 911 206
6 0.500 0.500 0.727 877 192
7 0.750 0.250 0.211 257 90
8 0.750 0.750 0.213 257 90
